data_7131165
loop_
_publ_author_name
'Wang, Xin'
'Wu, Xiaofu'
'Wang, Tong'
'Wu, Yuliang'
'Shu, Haiyang'
'Cheng, Zhiqiang'
'Zhao, Lei'
'Tian, Hongkun'
'Tong, Hui'
'Wang, Lixiang'

_publ_section_title
;
 A high-contrast polymorphic difluoroboron luminogen with efficient RTP
 and TADF emissions.
;
_journal_issue 10
_journal_name_full 'Chemical communications (Cambridge, England)'
_journal_page_first 1377
_journal_page_last 1380
_journal_paper_doi 10.1039/d2cc05849a
_journal_volume 59
_journal_year 2023
_chemical_formula_sum 'C27 H22 B F2 N3 S'
_chemical_formula_weight 469.34
_chemical_name_common DMAC-PSBF2-3
_chemical_name_systematic R-Crystal
_space_group_crystal_system orthorhombic
_space_group_IT_number 61
_space_group_name_Hall '-P 2ac 2ab'
_space_group_name_H-M_alt 'P b c a'
_atom_sites_solution_hydrogens geom
_audit_creation_method SHELXL-2017/1
_audit_update_record
;
2022-04-17 deposited with the CCDC.	2023-01-05 downloaded from the CCDC.
;
_cell_angle_alpha 90
_cell_angle_beta 90
_cell_angle_gamma 90
_cell_formula_units_Z 8
_cell_length_a 7.1491(18)
_cell_length_b 13.136(4)
_cell_length_c 48.626(14)
_cell_measurement_reflns_used 6140
_cell_measurement_temperature 250(2)
_cell_measurement_theta_max 29.23
_cell_measurement_theta_min 2.97
_cell_volume 4566(2)
_computing_cell_refinement 'Bruker SMART'
_computing_data_collection 'Bruker SMART'
_computing_data_reduction 'Bruker SAINT'
_computing_molecular_graphics 'Bruker SHELXTL'
_computing_publication_material 'Bruker SHELXTL'
_computing_structure_refinement 'SHELXL-2017/1 (Sheldrick, 2017)'
_computing_structure_solution 'SHELXL-2017/1 (Sheldrick, 2017)'
_diffrn_ambient_temperature 250(2)
_diffrn_measured_fraction_theta_full 0.996
_diffrn_measured_fraction_theta_max 0.990
_diffrn_measurement_device_type 'Bruker APEX CCD area detector'
_diffrn_measurement_method 'phi and omega scans'
_diffrn_radiation_type MoK\a
_diffrn_radiation_wavelength 0.71073
_diffrn_reflns_av_R_equivalents 0.0458
_diffrn_reflns_av_unetI/netI 0.0438
_diffrn_reflns_Laue_measured_fraction_full 0.996
_diffrn_reflns_Laue_measured_fraction_max 0.990
_diffrn_reflns_limit_h_max 8
_diffrn_reflns_limit_h_min -9
_diffrn_reflns_limit_k_max 17
_diffrn_reflns_limit_k_min -18
_diffrn_reflns_limit_l_max 63
_diffrn_reflns_limit_l_min -66
_diffrn_reflns_number 25645
_diffrn_reflns_point_group_measured_fraction_full 0.996
_diffrn_reflns_point_group_measured_fraction_max 0.990
_diffrn_reflns_theta_full 25.242
_diffrn_reflns_theta_max 29.230
_diffrn_reflns_theta_min 2.970
_exptl_absorpt_coefficient_mu 0.180
_exptl_absorpt_correction_T_max 0.9812
_exptl_absorpt_correction_T_min 0.9631
_exptl_absorpt_correction_type multi-scan
_exptl_absorpt_process_details SADABS
_exptl_crystal_colour red
_exptl_crystal_density_diffrn 1.365
_exptl_crystal_description block
_exptl_crystal_F_000 1952
_exptl_crystal_size_max 0.210
_exptl_crystal_size_mid 0.190
_exptl_crystal_size_min 0.110
_refine_diff_density_max 0.231
_refine_diff_density_min -0.362
_refine_diff_density_rms 0.042
_refine_ls_extinction_method none
_refine_ls_goodness_of_fit_ref 1.028
_refine_ls_hydrogen_treatment constr
_refine_ls_matrix_type full
_refine_ls_number_parameters 307
_refine_ls_number_reflns 6140
_refine_ls_number_restraints 0
_refine_ls_restrained_S_all 1.028
_refine_ls_R_factor_all 0.0753
_refine_ls_R_factor_gt 0.0476
_refine_ls_shift/su_max 0.000
_refine_ls_shift/su_mean 0.000
_refine_ls_structure_factor_coef Fsqd
_refine_ls_weighting_details 'w=1/[\s^2^(Fo^2^)+(0.0550P)^2^+1.2656P] where P=(Fo^2^+2Fc^2^)/3'
_refine_ls_weighting_scheme calc
_refine_ls_wR_factor_gt 0.1166
_refine_ls_wR_factor_ref 0.1369
_reflns_Friedel_coverage 0.000
_reflns_number_gt 4272
_reflns_number_total 6140
_reflns_threshold_expression 'I > 2\s(I)'
_cod_data_source_file d2cc05849a2.cif
_cod_data_source_block A
_cod_depositor_comments 'Adding full bibliography for 7131163--7131165.cif.'
_cod_database_code 7131165
_shelx_shelxl_version_number 2017/1
_shelx_space_group_comment
;
The symmetry employed for this shelxl refinement is uniquely defined
by the following loop, which should always be used as a source of
symmetry information in preference to the above space-group names.
They are only intended as comments.
;
_shelx_estimated_absorpt_t_min 0.963
_shelx_estimated_absorpt_t_max 0.981

loop_
_space_group_symop_operation_xyz
'x, y, z'
'-x+1/2, -y, z+1/2'
'-x, y+1/2, -z+1/2'
'x+1/2, -y+1/2, -z'
'-x, -y, -z'
'x-1/2, y, -z-1/2'
'x, -y-1/2, z-1/2'
'-x-1/2, y-1/2, z'

loop_
_atom_site_label
_atom_site_type_symbol
_atom_site_fract_x
_atom_site_fract_y
_atom_site_fract_z
_atom_site_U_iso_or_equiv
_atom_site_adp_type
_atom_site_occupancy
_atom_site_site_symmetry_order
_atom_site_calc_flag
_atom_site_refinement_flags_posn
_atom_site_refinement_flags_adp
_atom_site_refinement_flags_occupancy
_atom_site_disorder_assembly
_atom_site_disorder_group
B1 B 0.1264(3) 0.29393(17) 0.04087(4) 0.0458(5) Uani 1 1 d . . . . .
S1 S 0.38689(6) 0.32838(4) 0.04465(2) 0.04788(14) Uani 1 1 d . . . . .
F1 F 0.10242(17) 0.23817(11) 0.01722(3) 0.0725(4) Uani 1 1 d . . . . .
F2 F 0.05986(19) 0.24402(9) 0.06359(3) 0.0685(4) Uani 1 1 d . . . . .
N1 N 0.01740(19) 0.39727(12) 0.03826(3) 0.0395(3) Uani 1 1 d . . . . .
N2 N 0.20971(19) 0.47810(11) 0.07245(3) 0.0393(3) Uani 1 1 d . . . . .
N3 N 0.91381(19) 0.47115(12) 0.15300(3) 0.0411(3) Uani 1 1 d . . . . .
C1 C -0.1302(2) 0.40336(18) 0.02077(4) 0.0523(5) Uani 1 1 d . . . . .
H1A H -0.160402 0.346631 0.009857 0.063 Uiso 1 1 calc R U . . .
C2 C -0.2357(3) 0.4891(2) 0.01858(4) 0.0625(6) Uani 1 1 d . . . . .
H2B H -0.335715 0.492051 0.006062 0.075 Uiso 1 1 calc R U . . .
C3 C -0.1939(3) 0.57164(19) 0.03494(5) 0.0620(6) Uani 1 1 d . . . . .
H3A H -0.266354 0.631246 0.033892 0.074 Uiso 1 1 calc R U . . .
C4 C -0.0455(3) 0.56595(16) 0.05279(4) 0.0512(5) Uani 1 1 d . . . . .
H4A H -0.016550 0.621859 0.064083 0.061 Uiso 1 1 calc R U . . .
C5 C 0.0621(2) 0.47824(14) 0.05427(3) 0.0380(4) Uani 1 1 d . . . . .
C6 C 0.3552(2) 0.42065(13) 0.07014(3) 0.0346(3) Uani 1 1 d . . . . .
C7 C 0.5077(2) 0.43552(12) 0.09060(3) 0.0349(3) Uani 1 1 d . . . . .
C8 C 0.4865(2) 0.50949(15) 0.11086(4) 0.0473(4) Uani 1 1 d . . . . .
H8A H 0.380890 0.552101 0.110681 0.057 Uiso 1 1 calc R U . . .
C9 C 0.6200(2) 0.52073(16) 0.13126(4) 0.0489(5) Uani 1 1 d . . . . .
H9A H 0.603079 0.569789 0.145117 0.059 Uiso 1 1 calc R U . . .
C10 C 0.7779(2) 0.46007(14) 0.13134(3) 0.0389(4) Uani 1 1 d . . . . .
C11 C 0.8035(2) 0.38859(14) 0.11085(4) 0.0403(4) Uani 1 1 d . . . . .
H11A H 0.912918 0.348905 0.110504 0.048 Uiso 1 1 calc R U . . .
C12 C 0.6676(2) 0.37544(13) 0.09078(3) 0.0381(4) Uani 1 1 d . . . . .
H12A H 0.683960 0.325381 0.077181 0.046 Uiso 1 1 calc R U . . .
C13 C 1.0287(2) 0.55760(13) 0.15297(3) 0.0365(4) Uani 1 1 d . . . . .
C14 C 1.0253(2) 0.62358(15) 0.13040(4) 0.0459(4) Uani 1 1 d . . . . .
H14A H 0.942896 0.610513 0.115752 0.055 Uiso 1 1 calc R U . . .
C15 C 1.1405(3) 0.70723(15) 0.12930(5) 0.0550(5) Uani 1 1 d . . . . .
H15A H 1.137413 0.750560 0.113925 0.066 Uiso 1 1 calc R U . . .
C16 C 1.2600(3) 0.72739(17) 0.15066(5) 0.0621(6) Uani 1 1 d . . . . .
H16A H 1.338789 0.784631 0.150056 0.075 Uiso 1 1 calc R U . . .
C17 C 1.2635(3) 0.66310(17) 0.17300(5) 0.0575(5) Uani 1 1 d . . . . .
H17A H 1.345887 0.677818 0.187541 0.069 Uiso 1 1 calc R U . . .
C18 C 1.1499(2) 0.57685(14) 0.17499(4) 0.0408(4) Uani 1 1 d . . . . .
C19 C 1.1670(2) 0.50541(15) 0.19958(3) 0.0448(4) Uani 1 1 d . . . . .
C20 C 1.0164(2) 0.42372(15) 0.19905(3) 0.0429(4) Uani 1 1 d . . . . .
C21 C 0.9961(3) 0.35807(19) 0.22139(4) 0.0599(6) Uani 1 1 d . . . . .
H21A H 1.073270 0.367217 0.236845 0.072 Uiso 1 1 calc R U . . .
C22 C 0.8677(3) 0.2808(2) 0.22161(5) 0.0695(7) Uani 1 1 d . . . . .
H22A H 0.857161 0.237845 0.237001 0.083 Uiso 1 1 calc R U . . .
C23 C 0.7536(3) 0.26640(19) 0.19900(5) 0.0657(6) Uani 1 1 d . . . . .
H23A H 0.665512 0.213272 0.198955 0.079 Uiso 1 1 calc R U . . .
C24 C 0.7685(3) 0.32950(16) 0.17660(4) 0.0509(5) Uani 1 1 d . . . . .
H24A H 0.690310 0.319268 0.161315 0.061 Uiso 1 1 calc R U . . .
C25 C 0.8986(2) 0.40864(14) 0.17629(3) 0.0392(4) Uani 1 1 d . . . . .
C26 C 1.1517(4) 0.56742(19) 0.22657(4) 0.0698(7) Uani 1 1 d . . . . .
H26A H 1.247867 0.619474 0.226872 0.105 Uiso 1 1 calc R U . . .
H26B H 1.029471 0.599310 0.227561 0.105 Uiso 1 1 calc R U . . .
H26C H 1.167996 0.522312 0.242179 0.105 Uiso 1 1 calc R U . . .
C27 C 1.3601(3) 0.45327(19) 0.19857(5) 0.0614(6) Uani 1 1 d . . . . .
H27A H 1.457567 0.504649 0.198897 0.092 Uiso 1 1 calc R U . . .
H27B H 1.373916 0.408766 0.214356 0.092 Uiso 1 1 calc R U . . .
H27C H 1.370399 0.413600 0.181811 0.092 Uiso 1 1 calc R U . . .

loop_
_atom_site_aniso_label
_atom_site_aniso_U_11
_atom_site_aniso_U_22
_atom_site_aniso_U_33
_atom_site_aniso_U_23
_atom_site_aniso_U_13
_atom_site_aniso_U_12
B1 0.0433(11) 0.0453(12) 0.0486(12) -0.0112(9) -0.0043(9) -0.0050(9)
S1 0.0387(2) 0.0553(3) 0.0496(3) -0.0184(2) -0.00709(18) 0.0063(2)
F1 0.0600(7) 0.0817(9) 0.0757(9) -0.0442(7) -0.0149(6) 0.0020(7)
F2 0.0764(9) 0.0467(7) 0.0823(9) 0.0100(6) 0.0113(7) -0.0070(6)
N1 0.0323(7) 0.0488(9) 0.0375(7) 0.0005(6) -0.0034(5) -0.0042(6)
N2 0.0376(7) 0.0390(8) 0.0413(8) -0.0037(6) -0.0074(6) 0.0028(6)
N3 0.0380(7) 0.0489(9) 0.0364(7) 0.0040(6) -0.0097(6) -0.0073(6)
C1 0.0366(9) 0.0733(14) 0.0471(11) 0.0049(9) -0.0101(7) -0.0118(9)
C2 0.0373(10) 0.0897(17) 0.0605(13) 0.0184(12) -0.0139(9) -0.0024(10)
C3 0.0456(11) 0.0683(15) 0.0720(14) 0.0229(12) -0.0057(10) 0.0121(10)
C4 0.0458(10) 0.0482(11) 0.0595(12) 0.0053(9) -0.0063(9) 0.0077(9)
C5 0.0339(8) 0.0426(10) 0.0374(8) 0.0026(7) -0.0019(6) 0.0002(7)
C6 0.0341(8) 0.0353(8) 0.0344(8) -0.0002(6) -0.0023(6) -0.0019(6)
C7 0.0324(7) 0.0367(9) 0.0357(8) 0.0005(7) -0.0037(6) -0.0013(6)
C8 0.0358(9) 0.0520(11) 0.0541(11) -0.0152(9) -0.0092(7) 0.0090(8)
C9 0.0412(9) 0.0571(12) 0.0485(10) -0.0175(9) -0.0080(8) 0.0041(8)
C10 0.0333(8) 0.0479(10) 0.0355(8) 0.0007(7) -0.0065(6) -0.0037(7)
C11 0.0322(8) 0.0441(10) 0.0447(9) -0.0008(7) -0.0039(7) 0.0036(7)
C12 0.0347(8) 0.0412(9) 0.0384(9) -0.0041(7) -0.0010(6) 0.0009(7)
C13 0.0310(7) 0.0385(9) 0.0400(9) -0.0048(7) -0.0021(6) 0.0025(7)
C14 0.0418(9) 0.0476(10) 0.0483(10) 0.0039(8) -0.0052(8) 0.0000(8)
C15 0.0539(11) 0.0433(11) 0.0678(13) 0.0077(9) 0.0033(10) 0.0014(9)
C16 0.0599(13) 0.0434(11) 0.0830(16) -0.0071(11) 0.0006(11) -0.0108(10)
C17 0.0483(11) 0.0577(13) 0.0665(13) -0.0191(10) -0.0104(9) -0.0063(9)
C18 0.0359(8) 0.0454(10) 0.0412(9) -0.0115(7) -0.0036(7) 0.0043(7)
C19 0.0403(9) 0.0581(12) 0.0359(9) -0.0092(8) -0.0059(7) 0.0100(8)
C20 0.0402(9) 0.0550(11) 0.0335(8) -0.0015(7) 0.0012(7) 0.0122(8)
C21 0.0652(13) 0.0782(15) 0.0362(10) 0.0092(10) 0.0019(9) 0.0167(12)
C22 0.0750(15) 0.0759(16) 0.0577(13) 0.0286(12) 0.0176(11) 0.0135(13)
C23 0.0576(13) 0.0640(14) 0.0757(15) 0.0200(12) 0.0148(11) -0.0022(11)
C24 0.0417(9) 0.0547(12) 0.0565(11) 0.0062(9) 0.0035(8) -0.0036(8)
C25 0.0336(8) 0.0479(10) 0.0361(8) 0.0017(7) 0.0020(6) 0.0058(7)
C26 0.0831(16) 0.0841(17) 0.0421(11) -0.0200(11) -0.0087(10) 0.0064(13)
C27 0.0420(10) 0.0751(15) 0.0672(14) 0.0011(11) -0.0083(9) 0.0124(10)

loop_
_atom_type_symbol
_atom_type_description
_atom_type_scat_dispersion_real
_atom_type_scat_dispersion_imag
_atom_type_scat_source
C C 0.0033 0.0016 'International Tables Vol C Tables 4.2.6.8 and 6.1.1.4'
H H 0.0000 0.0000 'International Tables Vol C Tables 4.2.6.8 and 6.1.1.4'
B B 0.0013 0.0007 'International Tables Vol C Tables 4.2.6.8 and 6.1.1.4'
N N 0.0061 0.0033 'International Tables Vol C Tables 4.2.6.8 and 6.1.1.4'
F F 0.0171 0.0103 'International Tables Vol C Tables 4.2.6.8 and 6.1.1.4'
S S 0.1246 0.1234 'International Tables Vol C Tables 4.2.6.8 and 6.1.1.4'

loop_
_geom_angle_atom_site_label_1
_geom_angle_atom_site_label_2
_geom_angle_atom_site_label_3
_geom_angle
_geom_angle_site_symmetry_1
_geom_angle_site_symmetry_3
_geom_angle_publ_flag
F2 B1 F1 112.11(17) . . ?
F2 B1 N1 107.85(16) . . ?
F1 B1 N1 109.35(16) . . ?
F2 B1 S1 111.79(14) . . ?
F1 B1 S1 109.02(14) . . ?
N1 B1 S1 106.53(13) . . ?
C6 S1 B1 96.05(8) . . ?
C5 N1 C1 119.76(16) . . ?
C5 N1 B1 120.98(14) . . ?
C1 N1 B1 119.16(16) . . ?
C6 N2 C5 124.24(15) . . ?
C13 N3 C25 121.33(13) . . ?
C13 N3 C10 118.47(14) . . ?
C25 N3 C10 118.62(14) . . ?
N1 C1 C2 121.9(2) . . ?
N1 C1 H1A 119.0 . . ?
C2 C1 H1A 119.0 . . ?
C1 C2 C3 119.13(18) . . ?
C1 C2 H2B 120.4 . . ?
C3 C2 H2B 120.4 . . ?
C4 C3 C2 119.3(2) . . ?
C4 C3 H3A 120.3 . . ?
C2 C3 H3A 120.3 . . ?
C3 C4 C5 120.4(2) . . ?
C3 C4 H4A 119.8 . . ?
C5 C4 H4A 119.8 . . ?
N1 C5 N2 123.24(15) . . ?
N1 C5 C4 119.41(16) . . ?
N2 C5 C4 117.34(16) . . ?
N2 C6 C7 117.08(14) . . ?
N2 C6 S1 124.88(12) . . ?
C7 C6 S1 118.03(12) . . ?
C12 C7 C8 118.77(15) . . ?
C12 C7 C6 122.17(15) . . ?
C8 C7 C6 119.01(14) . . ?
C9 C8 C7 120.45(16) . . ?
C9 C8 H8A 119.8 . . ?
C7 C8 H8A 119.8 . . ?
C10 C9 C8 120.22(17) . . ?
C10 C9 H9A 119.9 . . ?
C8 C9 H9A 119.9 . . ?
C11 C10 C9 119.91(15) . . ?
C11 C10 N3 120.42(15) . . ?
C9 C10 N3 119.66(15) . . ?
C10 C11 C12 119.92(15) . . ?
C10 C11 H11A 120.0 . . ?
C12 C11 H11A 120.0 . . ?
C11 C12 C7 120.67(16) . . ?
C11 C12 H12A 119.7 . . ?
C7 C12 H12A 119.7 . . ?
C14 C13 C18 119.92(16) . . ?
C14 C13 N3 119.50(14) . . ?
C18 C13 N3 120.56(15) . . ?
C15 C14 C13 121.01(17) . . ?
C15 C14 H14A 119.5 . . ?
C13 C14 H14A 119.5 . . ?
C16 C15 C14 119.9(2) . . ?
C16 C15 H15A 120.0 . . ?
C14 C15 H15A 120.0 . . ?
C15 C16 C17 119.42(19) . . ?
C15 C16 H16A 120.3 . . ?
C17 C16 H16A 120.3 . . ?
C16 C17 C18 122.76(18) . . ?
C16 C17 H17A 118.6 . . ?
C18 C17 H17A 118.6 . . ?
C17 C18 C13 116.97(18) . . ?
C17 C18 C19 120.41(16) . . ?
C13 C18 C19 122.56(16) . . ?
C20 C19 C18 111.34(14) . . ?
C20 C19 C27 108.68(16) . . ?
C18 C19 C27 108.67(16) . . ?
C20 C19 C26 109.59(16) . . ?
C18 C19 C26 109.59(17) . . ?
C27 C19 C26 108.93(16) . . ?
C21 C20 C25 117.66(19) . . ?
C21 C20 C19 119.78(17) . . ?
C25 C20 C19 122.51(16) . . ?
C22 C21 C20 122.3(2) . . ?
C22 C21 H21A 118.8 . . ?
C20 C21 H21A 118.8 . . ?
C21 C22 C23 119.4(2) . . ?
C21 C22 H22A 120.3 . . ?
C23 C22 H22A 120.3 . . ?
C24 C23 C22 120.2(2) . . ?
C24 C23 H23A 119.9 . . ?
C22 C23 H23A 119.9 . . ?
C23 C24 C25 120.69(19) . . ?
C23 C24 H24A 119.7 . . ?
C25 C24 H24A 119.7 . . ?
C24 C25 N3 119.76(15) . . ?
C24 C25 C20 119.75(17) . . ?
N3 C25 C20 120.48(16) . . ?
C19 C26 H26A 109.5 . . ?
C19 C26 H26B 109.5 . . ?
H26A C26 H26B 109.5 . . ?
C19 C26 H26C 109.5 . . ?
H26A C26 H26C 109.5 . . ?
H26B C26 H26C 109.5 . . ?
C19 C27 H27A 109.5 . . ?
C19 C27 H27B 109.5 . . ?
H27A C27 H27B 109.5 . . ?
C19 C27 H27C 109.5 . . ?
H27A C27 H27C 109.5 . . ?
H27B C27 H27C 109.5 . . ?

loop_
_geom_bond_atom_site_label_1
_geom_bond_atom_site_label_2
_geom_bond_distance
_geom_bond_site_symmetry_2
_geom_bond_publ_flag
B1 F2 1.370(3) . ?
B1 F1 1.374(2) . ?
B1 N1 1.570(3) . ?
B1 S1 1.925(2) . ?
S1 C6 1.7480(17) . ?
N1 C5 1.356(2) . ?
N1 C1 1.358(2) . ?
N2 C6 1.290(2) . ?
N2 C5 1.377(2) . ?
N3 C13 1.402(2) . ?
N3 C25 1.403(2) . ?
N3 C10 1.4404(19) . ?
C1 C2 1.360(3) . ?
C1 H1A 0.9400 . ?
C2 C3 1.377(3) . ?
C2 H2B 0.9400 . ?
C3 C4 1.373(3) . ?
C3 H3A 0.9400 . ?
C4 C5 1.387(3) . ?
C4 H4A 0.9400 . ?
C6 C7 1.489(2) . ?
C7 C12 1.389(2) . ?
C7 C8 1.392(2) . ?
C8 C9 1.384(2) . ?
C8 H8A 0.9400 . ?
C9 C10 1.382(2) . ?
C9 H9A 0.9400 . ?
C10 C11 1.381(2) . ?
C11 C12 1.388(2) . ?
C11 H11A 0.9400 . ?
C12 H12A 0.9400 . ?
C13 C14 1.399(2) . ?
C13 C18 1.400(2) . ?
C14 C15 1.374(3) . ?
C14 H14A 0.9400 . ?
C15 C16 1.370(3) . ?
C15 H15A 0.9400 . ?
C16 C17 1.376(3) . ?
C16 H16A 0.9400 . ?
C17 C18 1.397(3) . ?
C17 H17A 0.9400 . ?
C18 C19 1.525(3) . ?
C19 C20 1.521(3) . ?
C19 C27 1.542(3) . ?
C19 C26 1.548(3) . ?
C20 C21 1.395(3) . ?
C20 C25 1.404(2) . ?
C21 C22 1.369(3) . ?
C21 H21A 0.9400 . ?
C22 C23 1.382(3) . ?
C22 H22A 0.9400 . ?
C23 C24 1.373(3) . ?
C23 H23A 0.9400 . ?
C24 C25 1.395(3) . ?
C24 H24A 0.9400 . ?
C26 H26A 0.9700 . ?
C26 H26B 0.9700 . ?
C26 H26C 0.9700 . ?
C27 H27A 0.9700 . ?
C27 H27B 0.9700 . ?
C27 H27C 0.9700 . ?
